data_4315117
loop_
_publ_author_name
'Susanne Striegler'
'Natasha A. Dunaway'
'Moses G. Gichinga'
'James D. Barnett'
'Anna-Gay D. Nelson'

_publ_section_title
;
 Evaluating Binuclear Copper(II) Complexes for Glycoside Hydrolysis
;
_journal_name_full 'Inorganic Chemistry'
_journal_page_first 2639
_journal_page_last 2648
_journal_paper_doi 10.1021/ic9014064
_journal_volume 49
_journal_year 2010
_chemical_formula_moiety 'C18 H24 Cl Cu2 N4 O8, Cl O4'
_chemical_formula_sum 'C18 H24 Cl2 Cu2 N4 O12'
_chemical_formula_weight 686.41
_chemical_name_systematic
; 
 ? 
;
_space_group_IT_number 14
_symmetry_cell_setting monoclinic
_symmetry_space_group_name_Hall '-P 2yn'
_symmetry_space_group_name_H-M 'P 1 21/n 1'
_atom_sites_solution_hydrogens geom
_atom_sites_solution_primary direct
_atom_sites_solution_secondary difmap
_audit_creation_method SHELXL-97
_cell_angle_alpha 90.00
_cell_angle_beta 116.020(2)
_cell_angle_gamma 90.00
_cell_formula_units_Z 4
_cell_length_a 15.0763(17)
_cell_length_b 12.2502(14)
_cell_length_c 15.3221(18)
_cell_measurement_reflns_used 4539
_cell_measurement_temperature 153(2)
_cell_measurement_theta_max 28.34
_cell_measurement_theta_min 2.23
_cell_volume 2543.0(5)
_computing_cell_refinement 'SMART, SAINT'
_computing_data_collection SMART
_computing_data_reduction SAINT
_computing_molecular_graphics 'SHELXP-97 (Sheldrick, 1990)'
_computing_publication_material 'SHELXS-97 (Sheldrick, 2000)'
_computing_structure_refinement 'SHELXL-97 (Sheldrick, 1997)'
_computing_structure_solution 'SHELXS-97 (Sheldrick, 1990)'
_diffrn_ambient_temperature 153(2)
_diffrn_measured_fraction_theta_full 0.993
_diffrn_measured_fraction_theta_max 0.993
_diffrn_measurement_device_type 'Bruker APEX'
_diffrn_measurement_method '0.3 wide /w exposures'
_diffrn_radiation_monochromator graphite
_diffrn_radiation_source 'fine-focus sealed tube'
_diffrn_radiation_type MoK\a
_diffrn_radiation_wavelength 0.71073
_diffrn_reflns_av_R_equivalents 0.0453
_diffrn_reflns_av_sigmaI/netI 0.0486
_diffrn_reflns_limit_h_max 20
_diffrn_reflns_limit_h_min -20
_diffrn_reflns_limit_k_max 16
_diffrn_reflns_limit_k_min -16
_diffrn_reflns_limit_l_max 20
_diffrn_reflns_limit_l_min -20
_diffrn_reflns_number 24008
_diffrn_reflns_theta_full 28.34
_diffrn_reflns_theta_max 28.34
_diffrn_reflns_theta_min 2.23
_diffrn_standards_decay_% 0
_diffrn_standards_interval_count na
_diffrn_standards_interval_time na
_diffrn_standards_number na
_exptl_absorpt_coefficient_mu 1.951
_exptl_absorpt_correction_T_max 0.7155
_exptl_absorpt_correction_T_min 0.5671
_exptl_absorpt_correction_type numerical
_exptl_absorpt_process_details SHELXPREP
_exptl_crystal_colour Blue
_exptl_crystal_density_diffrn 1.793
_exptl_crystal_density_meas ?
_exptl_crystal_density_method 'not measured'
_exptl_crystal_description Platelet
_exptl_crystal_F_000 1392
_exptl_crystal_size_max 0.304
_exptl_crystal_size_mid 0.250
_exptl_crystal_size_min 0.168
_refine_diff_density_max 1.485
_refine_diff_density_min -1.043
_refine_diff_density_rms 0.137
_refine_ls_extinction_coef 0
_refine_ls_extinction_method SHELXL
_refine_ls_goodness_of_fit_ref 0.970
_refine_ls_hydrogen_treatment constr
_refine_ls_matrix_type full
_refine_ls_number_parameters 343
_refine_ls_number_reflns 6303
_refine_ls_number_restraints 0
_refine_ls_restrained_S_all 0.970
_refine_ls_R_factor_all 0.0818
_refine_ls_R_factor_gt 0.0584
_refine_ls_shift/su_max 0.000
_refine_ls_shift/su_mean 0.000
_refine_ls_structure_factor_coef Fsqd
_refine_ls_weighting_details 'calc w=1/[\s^2^(Fo^2^)+(0.1193P)^2^+3.1883P] where P=(Fo^2^+2Fc^2^)/3'
_refine_ls_weighting_scheme calc
_refine_ls_wR_factor_gt 0.1637
_refine_ls_wR_factor_ref 0.1830
_reflns_number_gt 4539
_reflns_number_total 6303
_reflns_threshold_expression >2sigma(I)
_cod_data_source_file ic9014064_si_002_2.cif
_cod_data_source_block save
_cod_depositor_comments
;
The following automatic conversions were performed:

'_symmetry_cell_setting' value 'Monoclinic' changed to 'monoclinic'
according to the built-in table from CIF Core dictionary named
'cif_core.dic' version 2.4.1 from 2010-06-29.

Automatic conversion script
Id: cif_fix_values 1646 2011-03-28 12:23:43Z adriana 

The following automatic conversions were performed:

'_exptl_crystal_density_meas' value 'nm' was changed to '?' - the
value is perceived as not measured.

Automatic conversion script
Id: cif_fix_values 3008 2015-01-20 13:52:24Z robertas 
;
_cod_original_sg_symbol_H-M 'P 21/n'
_cod_database_code 4315117

loop_
_symmetry_equiv_pos_as_xyz
'x, y, z'
'-x+1/2, y+1/2, -z+1/2'
'-x, -y, -z'
'x-1/2, -y-1/2, z-1/2'

loop_
_atom_site_label
_atom_site_type_symbol
_atom_site_fract_x
_atom_site_fract_y
_atom_site_fract_z
_atom_site_U_iso_or_equiv
_atom_site_adp_type
_atom_site_occupancy
_atom_site_symmetry_multiplicity
_atom_site_calc_flag
_atom_site_refinement_flags
_atom_site_disorder_assembly
_atom_site_disorder_group
Cl2 Cl -0.08792(9) 0.47279(9) 0.33548(8) 0.0376(3) Uani 1 1 d . . .
O8 O -0.0154(3) 0.4069(3) 0.4089(3) 0.0626(12) Uani 1 1 d . . .
O7 O -0.1593(4) 0.5148(5) 0.3646(4) 0.0765(15) Uani 1 1 d . . .
O6 O -0.0408(3) 0.5660(4) 0.3173(4) 0.0667(12) Uani 1 1 d . . .
O5 O -0.1367(4) 0.4094(4) 0.2497(3) 0.0766(15) Uani 1 1 d . . .
Cu1 Cu 0.32331(4) 0.51714(5) 0.23731(4) 0.03108(17) Uani 1 1 d . . .
Cu2 Cu 0.46043(4) 0.59669(4) 0.12270(4) 0.03145(17) Uani 1 1 d . . .
N2 N 0.3169(3) 0.4786(3) 0.3618(3) 0.0318(8) Uani 1 1 d . . .
N4 N 0.5674(3) 0.6214(3) 0.0809(3) 0.0330(8) Uani 1 1 d . . .
N3 N 0.3911(3) 0.7053(3) 0.0188(3) 0.0396(9) Uani 1 1 d . . .
H3AA H 0.4015 0.7736 0.0482 0.048 Uiso 1 1 calc R . .
N1 N 0.1865(3) 0.5676(4) 0.2016(3) 0.0426(10) Uani 1 1 d . . .
H1B H 0.1548 0.5024 0.1743 0.051 Uiso 1 1 calc R . .
C18 C 0.5110(3) 0.4141(3) 0.2573(3) 0.0289(8) Uani 1 1 d . . .
C12 C 0.5399(4) 0.6820(4) 0.0002(3) 0.0365(10) Uani 1 1 d . . .
C4 C 0.2213(4) 0.5027(4) 0.4494(4) 0.0386(10) Uani 1 1 d . . .
H4A H 0.1617 0.5258 0.4506 0.046 Uiso 1 1 calc R . .
C2 C 0.3818(4) 0.4230(4) 0.5265(3) 0.0378(10) Uani 1 1 d . . .
H2A H 0.4348 0.3923 0.5817 0.045 Uiso 1 1 calc R . .
C5 C 0.2340(3) 0.5135(4) 0.3666(3) 0.0340(9) Uani 1 1 d . . .
C10 C 0.2860(4) 0.6808(4) -0.0182(3) 0.0408(11) Uani 1 1 d . . .
H10B H 0.2687 0.6159 -0.0610 0.049 Uiso 1 1 calc R . .
H10A H 0.2460 0.7434 -0.0560 0.049 Uiso 1 1 calc R . .
C3 C 0.2974(4) 0.4574(4) 0.5320(3) 0.0380(10) Uani 1 1 d . . .
H3A H 0.2910 0.4504 0.5907 0.046 Uiso 1 1 calc R . .
C17 C 0.5801(3) 0.3216(4) 0.3056(3) 0.0377(10) Uani 1 1 d . . .
H17C H 0.6327 0.3207 0.2844 0.057 Uiso 1 1 calc R . .
H17B H 0.5437 0.2525 0.2878 0.057 Uiso 1 1 calc R . .
H17A H 0.6090 0.3311 0.3762 0.057 Uiso 1 1 calc R . .
C16 C 0.6625(4) 0.5932(4) 0.1311(4) 0.0369(10) Uani 1 1 d . . .
H16A H 0.6815 0.5518 0.1890 0.044 Uiso 1 1 calc R . .
C1 C 0.3883(3) 0.4339(4) 0.4395(3) 0.0337(9) Uani 1 1 d . . .
H1A H 0.4459 0.4083 0.4355 0.040 Uiso 1 1 calc R . .
C15 C 0.7334(4) 0.6220(4) 0.1020(4) 0.0428(11) Uani 1 1 d . . .
H15A H 0.8001 0.5998 0.1380 0.051 Uiso 1 1 calc R . .
C13 C 0.6076(4) 0.7152(4) -0.0327(4) 0.0436(12) Uani 1 1 d . . .
H13A H 0.5872 0.7584 -0.0897 0.052 Uiso 1 1 calc R . .
C9 C 0.2663(3) 0.6590(4) 0.0693(3) 0.0400(11) Uani 1 1 d . . .
H9A H 0.2792 0.7278 0.1082 0.048 Uiso 1 1 calc R . .
C14 C 0.7048(4) 0.6848(5) 0.0181(4) 0.0477(13) Uani 1 1 d . . .
H14A H 0.7521 0.7063 -0.0039 0.057 Uiso 1 1 calc R . .
C11 C 0.4322(4) 0.7084(4) -0.0508(3) 0.0381(10) Uani 1 1 d . . .
H11A H 0.4228 0.7819 -0.0804 0.046 Uiso 1 1 calc R . .
H11B H 0.3980 0.6547 -0.1032 0.046 Uiso 1 1 calc R . .
C6 C 0.1613(4) 0.5703(5) 0.2777(4) 0.0435(11) Uani 1 1 d . . .
H6A H 0.0958 0.5357 0.2569 0.052 Uiso 1 1 calc R . .
H6B H 0.1557 0.6473 0.2941 0.052 Uiso 1 1 calc R . .
C7 C 0.1298(4) 0.6371(5) 0.1197(4) 0.0504(13) Uani 1 1 d . . .
H7A H 0.1378 0.7141 0.1415 0.061 Uiso 1 1 calc R . .
H7B H 0.0590 0.6181 0.0940 0.061 Uiso 1 1 calc R . .
C8 C 0.1618(4) 0.6257(6) 0.0398(4) 0.0526(14) Uani 1 1 d . . .
H8A H 0.1535 0.5487 0.0182 0.063 Uiso 1 1 calc R . .
H8B H 0.1181 0.6709 -0.0162 0.063 Uiso 1 1 calc R . .
O11 O 0.3351(2) 0.5773(3) 0.1280(2) 0.0327(7) Uani 1 1 d . . .
O10 O 0.4396(2) 0.4261(3) 0.2779(2) 0.0386(8) Uani 1 1 d . . .
O9 O 0.5297(2) 0.4729(3) 0.2006(2) 0.0355(7) Uani 1 1 d . . .
O12 O 0.5325(3) 0.7161(3) 0.2508(3) 0.0471(9) Uani 1 1 d . . .
Cl1 Cl 0.37342(8) 0.78216(10) 0.37738(8) 0.0376(3) Uani 1 1 d . . .
O4 O 0.4380(3) 0.8699(4) 0.3905(4) 0.0758(14) Uani 1 1 d . . .
O1 O 0.2728(3) 0.8168(4) 0.3373(3) 0.0603(11) Uani 1 1 d . . .
O3 O 0.3829(4) 0.7047(4) 0.3106(3) 0.0701(13) Uani 1 1 d . . .
O2 O 0.3997(3) 0.7263(4) 0.4680(3) 0.0737(14) Uani 1 1 d . . .

loop_
_atom_site_aniso_label
_atom_site_aniso_U_11
_atom_site_aniso_U_22
_atom_site_aniso_U_33
_atom_site_aniso_U_23
_atom_site_aniso_U_13
_atom_site_aniso_U_12
Cl2 0.0386(6) 0.0402(6) 0.0348(6) 0.0018(5) 0.0168(5) 0.0053(5)
O8 0.070(3) 0.047(2) 0.050(2) 0.0110(18) 0.007(2) 0.0141(19)
O7 0.057(3) 0.111(4) 0.076(3) -0.008(3) 0.041(3) 0.012(3)
O6 0.073(3) 0.057(3) 0.080(3) 0.014(2) 0.043(3) 0.000(2)
O5 0.077(3) 0.066(3) 0.049(3) -0.024(2) -0.007(2) 0.019(2)
Cu1 0.0271(3) 0.0420(3) 0.0232(3) 0.0029(2) 0.0101(2) 0.0052(2)
Cu2 0.0359(3) 0.0342(3) 0.0263(3) 0.0065(2) 0.0154(2) 0.0067(2)
N2 0.0303(18) 0.038(2) 0.0286(18) 0.0011(15) 0.0143(15) 0.0007(15)
N4 0.042(2) 0.0295(18) 0.0299(19) 0.0009(15) 0.0183(17) -0.0023(16)
N3 0.045(2) 0.044(2) 0.032(2) 0.0054(17) 0.0184(18) 0.0050(18)
N1 0.037(2) 0.048(2) 0.043(2) 0.0091(19) 0.0184(19) 0.0105(18)
C18 0.032(2) 0.031(2) 0.0207(18) -0.0012(16) 0.0088(16) 0.0027(16)
C12 0.050(3) 0.030(2) 0.027(2) -0.0051(18) 0.0154(19) -0.006(2)
C4 0.040(3) 0.041(3) 0.042(3) -0.005(2) 0.025(2) -0.002(2)
C2 0.039(2) 0.044(3) 0.026(2) 0.0009(19) 0.0100(19) -0.005(2)
C5 0.030(2) 0.037(2) 0.034(2) -0.0023(18) 0.0134(19) -0.0014(18)
C10 0.038(2) 0.046(3) 0.031(2) 0.007(2) 0.0082(19) 0.003(2)
C3 0.048(3) 0.043(3) 0.028(2) -0.0037(19) 0.021(2) -0.006(2)
C17 0.037(2) 0.043(3) 0.032(2) 0.008(2) 0.0148(19) 0.013(2)
C16 0.041(3) 0.035(2) 0.036(2) 0.0024(19) 0.019(2) 0.0018(19)
C1 0.033(2) 0.038(2) 0.030(2) -0.0001(18) 0.0130(18) -0.0007(18)
C15 0.043(3) 0.044(3) 0.044(3) -0.002(2) 0.022(2) -0.003(2)
C13 0.054(3) 0.049(3) 0.029(2) -0.001(2) 0.019(2) -0.011(2)
C9 0.037(2) 0.042(3) 0.031(2) 0.004(2) 0.0066(19) 0.013(2)
C14 0.053(3) 0.057(3) 0.041(3) -0.007(2) 0.027(2) -0.018(3)
C11 0.050(3) 0.038(2) 0.021(2) 0.0019(18) 0.0103(19) -0.009(2)
C6 0.033(2) 0.060(3) 0.035(2) 0.005(2) 0.013(2) 0.000(2)
C7 0.036(3) 0.066(4) 0.041(3) 0.006(3) 0.009(2) 0.012(2)
C8 0.037(3) 0.075(4) 0.037(3) 0.011(3) 0.008(2) 0.002(3)
O11 0.0309(15) 0.0401(17) 0.0221(14) 0.0063(12) 0.0070(12) 0.0067(13)
O10 0.0348(17) 0.055(2) 0.0292(16) 0.0126(14) 0.0170(14) 0.0154(15)
O9 0.0362(17) 0.0358(17) 0.0373(17) 0.0105(14) 0.0187(14) 0.0079(13)
O12 0.062(2) 0.046(2) 0.0372(19) -0.0031(15) 0.0253(18) -0.0020(17)
Cl1 0.0357(5) 0.0463(6) 0.0277(5) -0.0036(4) 0.0110(4) 0.0030(5)
O4 0.043(2) 0.057(3) 0.098(4) 0.005(3) 0.004(2) -0.003(2)
O1 0.037(2) 0.079(3) 0.061(3) 0.017(2) 0.0186(18) 0.0100(19)
O3 0.093(3) 0.063(3) 0.073(3) -0.034(2) 0.054(3) -0.027(2)
O2 0.074(3) 0.105(4) 0.043(2) 0.024(2) 0.027(2) 0.030(3)

loop_
_atom_type_symbol
_atom_type_description
_atom_type_scat_dispersion_real
_atom_type_scat_dispersion_imag
_atom_type_scat_source
C C 0.0033 0.0016 'International Tables Vol C Tables 4.2.6.8 and 6.1.1.4'
H H 0.0000 0.0000 'International Tables Vol C Tables 4.2.6.8 and 6.1.1.4'
N N 0.0061 0.0033 'International Tables Vol C Tables 4.2.6.8 and 6.1.1.4'
O O 0.0106 0.0060 'International Tables Vol C Tables 4.2.6.8 and 6.1.1.4'
Cl Cl 0.1484 0.1585 'International Tables Vol C Tables 4.2.6.8 and 6.1.1.4'
Cu Cu 0.3201 1.2651 'International Tables Vol C Tables 4.2.6.8 and 6.1.1.4'

loop_
_geom_angle_atom_site_label_1
_geom_angle_atom_site_label_2
_geom_angle_atom_site_label_3
_geom_angle
_geom_angle_site_symmetry_1
_geom_angle_site_symmetry_3
_geom_angle_publ_flag
O5 Cl2 O8 109.0(3) . . ?
O5 Cl2 O7 109.3(3) . . ?
O8 Cl2 O7 112.3(3) . . ?
O5 Cl2 O6 110.8(3) . . ?
O8 Cl2 O6 109.3(3) . . ?
O7 Cl2 O6 106.2(3) . . ?
O11 Cu1 O10 94.86(13) . . ?
O11 Cu1 N1 97.12(15) . . ?
O10 Cu1 N1 162.20(17) . . ?
O11 Cu1 N2 170.53(15) . . ?
O10 Cu1 N2 88.47(14) . . ?
N1 Cu1 N2 81.81(17) . . ?
O9 Cu2 O11 98.65(13) . . ?
O9 Cu2 N3 167.21(16) . . ?
O11 Cu2 N3 86.31(15) . . ?
O9 Cu2 N4 91.37(14) . . ?
O11 Cu2 N4 165.29(14) . . ?
N3 Cu2 N4 81.75(16) . . ?
O9 Cu2 O12 92.70(14) . . ?
O11 Cu2 O12 98.39(13) . . ?
N3 Cu2 O12 98.25(16) . . ?
N4 Cu2 O12 91.82(14) . . ?
C1 N2 C5 119.2(4) . . ?
C1 N2 Cu1 126.4(3) . . ?
C5 N2 Cu1 114.1(3) . . ?
C12 N4 C16 119.4(4) . . ?
C12 N4 Cu2 114.4(3) . . ?
C16 N4 Cu2 125.8(3) . . ?
C11 N3 C10 117.4(4) . . ?
C11 N3 Cu2 111.2(3) . . ?
C10 N3 Cu2 105.9(3) . . ?
C11 N3 H3AA 107.3 . . ?
C10 N3 H3AA 107.3 . . ?
Cu2 N3 H3AA 107.3 . . ?
C6 N1 C7 116.4(4) . . ?
C6 N1 Cu1 114.4(3) . . ?
C7 N1 Cu1 124.6(3) . . ?
C6 N1 H1B 97.1 . . ?
C7 N1 H1B 97.1 . . ?
Cu1 N1 H1B 97.1 . . ?
O9 C18 O10 125.9(4) . . ?
O9 C18 C17 117.3(4) . . ?
O10 C18 C17 116.8(4) . . ?
N4 C12 C13 121.3(5) . . ?
N4 C12 C11 115.2(4) . . ?
C13 C12 C11 123.5(4) . . ?
C5 C4 C3 119.0(4) . . ?
C5 C4 H4A 120.5 . . ?
C3 C4 H4A 120.5 . . ?
C3 C2 C1 119.1(4) . . ?
C3 C2 H2A 120.5 . . ?
C1 C2 H2A 120.5 . . ?
N2 C5 C4 121.8(4) . . ?
N2 C5 C6 115.1(4) . . ?
C4 C5 C6 123.0(4) . . ?
N3 C10 C9 107.0(4) . . ?
N3 C10 H10B 110.3 . . ?
C9 C10 H10B 110.3 . . ?
N3 C10 H10A 110.3 . . ?
C9 C10 H10A 110.3 . . ?
H10B C10 H10A 108.6 . . ?
C2 C3 C4 118.6(4) . . ?
C2 C3 H3A 120.7 . . ?
C4 C3 H3A 120.7 . . ?
C18 C17 H17C 109.5 . . ?
C18 C17 H17B 109.5 . . ?
H17C C17 H17B 109.5 . . ?
C18 C17 H17A 109.5 . . ?
H17C C17 H17A 109.5 . . ?
H17B C17 H17A 109.5 . . ?
N4 C16 C15 122.4(5) . . ?
N4 C16 H16A 118.8 . . ?
C15 C16 H16A 118.8 . . ?
N2 C1 C2 122.2(4) . . ?
N2 C1 H1A 118.9 . . ?
C2 C1 H1A 118.9 . . ?
C16 C15 C14 118.1(5) . . ?
C16 C15 H15A 120.9 . . ?
C14 C15 H15A 120.9 . . ?
C14 C13 C12 119.2(5) . . ?
C14 C13 H13A 120.4 . . ?
C12 C13 H13A 120.4 . . ?
O11 C9 C8 112.1(4) . . ?
O11 C9 C10 107.9(4) . . ?
C8 C9 C10 111.7(4) . . ?
O11 C9 H9A 108.4 . . ?
C8 C9 H9A 108.4 . . ?
C10 C9 H9A 108.4 . . ?
C13 C14 C15 119.5(5) . . ?
C13 C14 H14A 120.2 . . ?
C15 C14 H14A 120.2 . . ?
N3 C11 C12 109.1(4) . . ?
N3 C11 H11A 109.9 . . ?
C12 C11 H11A 109.9 . . ?
N3 C11 H11B 109.9 . . ?
C12 C11 H11B 109.9 . . ?
H11A C11 H11B 108.3 . . ?
N1 C6 C5 113.4(4) . . ?
N1 C6 H6A 108.9 . . ?
C5 C6 H6A 108.9 . . ?
N1 C6 H6B 108.9 . . ?
C5 C6 H6B 108.9 . . ?
H6A C6 H6B 107.7 . . ?
N1 C7 C8 111.9(4) . . ?
N1 C7 H7A 109.2 . . ?
C8 C7 H7A 109.2 . . ?
N1 C7 H7B 109.2 . . ?
C8 C7 H7B 109.2 . . ?
H7A C7 H7B 107.9 . . ?
C9 C8 C7 113.6(5) . . ?
C9 C8 H8A 108.9 . . ?
C7 C8 H8A 108.9 . . ?
C9 C8 H8B 108.9 . . ?
C7 C8 H8B 108.9 . . ?
H8A C8 H8B 107.7 . . ?
C9 O11 Cu1 119.8(3) . . ?
C9 O11 Cu2 109.7(3) . . ?
Cu1 O11 Cu2 123.46(15) . . ?
C18 O10 Cu1 137.8(3) . . ?
C18 O9 Cu2 131.0(3) . . ?
O4 Cl1 O1 111.9(3) . . ?
O4 Cl1 O2 110.3(3) . . ?
O1 Cl1 O2 110.3(3) . . ?
O4 Cl1 O3 108.9(3) . . ?
O1 Cl1 O3 107.9(3) . . ?
O2 Cl1 O3 107.5(3) . . ?

loop_
_geom_bond_atom_site_label_1
_geom_bond_atom_site_label_2
_geom_bond_distance
_geom_bond_site_symmetry_2
_geom_bond_publ_flag
Cl2 O5 1.423(4) . ?
Cl2 O8 1.426(4) . ?
Cl2 O7 1.429(4) . ?
Cl2 O6 1.435(4) . ?
Cu1 O11 1.908(3) . ?
Cu1 O10 1.935(3) . ?
Cu1 N1 1.987(4) . ?
Cu1 N2 2.008(4) . ?
Cu2 O9 1.929(3) . ?
Cu2 O11 1.941(3) . ?
Cu2 N3 1.985(4) . ?
Cu2 N4 2.002(4) . ?
Cu2 O12 2.303(4) . ?
N2 C1 1.324(6) . ?
N2 C5 1.353(6) . ?
N4 C12 1.342(6) . ?
N4 C16 1.342(6) . ?
N3 C11 1.450(6) . ?
N3 C10 1.460(6) . ?
N3 H3AA 0.9300 . ?
N1 C6 1.376(6) . ?
N1 C7 1.446(7) . ?
N1 H1B 0.9300 . ?
C18 O9 1.252(5) . ?
C18 O10 1.257(5) . ?
C18 C17 1.497(6) . ?
C12 C13 1.382(7) . ?
C12 C11 1.496(7) . ?
C4 C5 1.370(7) . ?
C4 C3 1.397(7) . ?
C4 H4A 0.9500 . ?
C2 C3 1.377(7) . ?
C2 C1 1.386(6) . ?
C2 H2A 0.9500 . ?
C5 C6 1.493(7) . ?
C10 C9 1.520(7) . ?
C10 H10B 0.9900 . ?
C10 H10A 0.9900 . ?
C3 H3A 0.9500 . ?
C17 H17C 0.9800 . ?
C17 H17B 0.9800 . ?
C17 H17A 0.9800 . ?
C16 C15 1.373(7) . ?
C16 H16A 0.9500 . ?
C1 H1A 0.9500 . ?
C15 C14 1.394(8) . ?
C15 H15A 0.9500 . ?
C13 C14 1.375(8) . ?
C13 H13A 0.9500 . ?
C9 O11 1.439(5) . ?
C9 C8 1.492(7) . ?
C9 H9A 1.0000 . ?
C14 H14A 0.9500 . ?
C11 H11A 0.9900 . ?
C11 H11B 0.9900 . ?
C6 H6A 0.9900 . ?
C6 H6B 0.9900 . ?
C7 C8 1.505(8) . ?
C7 H7A 0.9900 . ?
C7 H7B 0.9900 . ?
C8 H8A 0.9900 . ?
C8 H8B 0.9900 . ?
Cl1 O4 1.405(5) . ?
Cl1 O1 1.428(4) . ?
Cl1 O2 1.439(4) . ?
Cl1 O3 1.448(4) . ?
